data_4318168
loop_
_publ_author_name
'Andr\'es Vega'
'V\'ictor Calvo'
'Evgenia Spodine'
'Antonio Z\'arate'
'V\'ictor Fuenzalida'
'Jean-Yves Saillard'

_publ_section_title
;
 A Novel Copper Cobalt Inorganometallic Cluster. Synthesis, Structure and
 Bonding Analysis of Cu3{\m2-(CCHCo2(CO)6)}3
;
_journal_name_full 'Inorganic Chemistry'
_journal_page_first 3389
_journal_page_last 3395
_journal_paper_doi 10.1021/ic020117j
_journal_volume 41
_journal_year 2002
_chemical_formula_sum 'C24 H3 Co6 Cu3 O18'
_chemical_formula_weight 1123.46
_chemical_name_systematic
;
  ?
;
_space_group_IT_number 2
_symmetry_cell_setting triclinic
_symmetry_space_group_name_Hall '-P 1'
_symmetry_space_group_name_H-M 'P -1'
_atom_sites_solution_hydrogens difmap
_atom_sites_solution_primary direct
_atom_sites_solution_secondary difmap
_audit_creation_method SHELXL
_cell_angle_alpha 79.74(4)
_cell_angle_beta 84.61(3)
_cell_angle_gamma 78.38(4)
_cell_formula_units_Z 2
_cell_length_a 9.139(3)
_cell_length_b 12.077(7)
_cell_length_c 16.370(6)
_cell_measurement_reflns_used 20
_cell_measurement_temperature 293(2)
_cell_measurement_theta_max 15
_cell_measurement_theta_min 7.5
_cell_volume 1738.3(14)
_computing_cell_refinement 'P3/P4-PC (Siemens,1991)'
_computing_data_collection 'P3/P4-PC (Siemens,1991)'
_computing_data_reduction 'XDISK in SHELXTL/PC (Sheldrick, 1991)'
_computing_molecular_graphics 'XP in SHELXTL/PC (Sheldrick, 1993)'
_computing_publication_material 'XCIF in SHELXTL/PC (Sheldrick, 1993)'
_computing_structure_refinement 'XL in SHELXTL/PC (Sheldrick, 1993)'
_computing_structure_solution 'XS in SHELXTL/PC (Sheldrick, 1993)'
_diffrn_ambient_temperature 293(2)
_diffrn_measurement_device 'Siemens R3m Diffractometer'
_diffrn_measurement_method \q/2\q
_diffrn_radiation_monochromator graphite
_diffrn_radiation_source 'fine-focus sealed tube'
_diffrn_radiation_type MoK\a
_diffrn_radiation_wavelength 0.71073
_diffrn_reflns_av_R_equivalents 0.0398
_diffrn_reflns_av_sigmaI/netI 0.1162
_diffrn_reflns_limit_h_max 10
_diffrn_reflns_limit_h_min 0
_diffrn_reflns_limit_k_max 14
_diffrn_reflns_limit_k_min -14
_diffrn_reflns_limit_l_max 19
_diffrn_reflns_limit_l_min -19
_diffrn_reflns_number 6581
_diffrn_reflns_theta_max 25.05
_diffrn_reflns_theta_min 1.74
_diffrn_standards_decay_% '< 1'
_diffrn_standards_number 2
_exptl_absorpt_coefficient_mu 4.656
_exptl_absorpt_correction_T_max 0.87
_exptl_absorpt_correction_T_min 0.61
_exptl_absorpt_correction_type \y-scan
_exptl_crystal_colour 'dark brown'
_exptl_crystal_density_diffrn 2.147
_exptl_crystal_density_meas ?
_exptl_crystal_description plate
_exptl_crystal_F_000 1080
_exptl_crystal_size_max 0.30
_exptl_crystal_size_mid 0.14
_exptl_crystal_size_min 0.03
_refine_diff_density_max 0.947
_refine_diff_density_min -0.710
_refine_diff_density_rms 0.152
_refine_ls_extinction_method none
_refine_ls_goodness_of_fit_all 0.992
_refine_ls_goodness_of_fit_obs 1.113
_refine_ls_hydrogen_treatment refall
_refine_ls_matrix_type full
_refine_ls_number_parameters 469
_refine_ls_number_reflns 6055
_refine_ls_number_restraints 3
_refine_ls_restrained_S_all 1.027
_refine_ls_restrained_S_obs 1.112
_refine_ls_R_factor_all 0.1485
_refine_ls_R_factor_obs 0.0672
_refine_ls_shift/esd_max 0.000
_refine_ls_shift/esd_mean 0.000
_refine_ls_structure_factor_coef Fsqd
_refine_ls_weighting_details 'w=1/[\s^2^(Fo^2^)+(0.0824P)^2^+0.0000P] where P=(Fo^2^+2Fc^2^)/3'
_refine_ls_weighting_scheme calc
_refine_ls_wR_factor_all 0.1859
_refine_ls_wR_factor_obs 0.1430
_reflns_number_observed 3287
_reflns_number_total 6157
_reflns_observed_criterion >2sigma(I)
_cod_data_source_file ic020117j.cif
_cod_data_source_block andres
_cod_depositor_comments
;
The following automatic conversions were performed:

'_symmetry_cell_setting' value 'Triclinic' changed to 'triclinic'
according to the built-in table from CIF Core dictionary named
'cif_core.dic' version 2.4.1 from
2010-06-29.

'_geom_angle_publ_flag' value 'N' changed to 'n'
according to the built-in table from CIF Core dictionary named
'cif_core.dic' version 2.4.1 from 2010-06-29 (213
times).

'_geom_angle_publ_flag' value 'Y' changed to 'y' according
to the built-in table from CIF Core dictionary named 'cif_core.dic'
version 2.4.1 from 2010-06-29 (15 times).

'_geom_bond_publ_flag'
value 'Y' changed to 'y' according to the built-in table from CIF
Core dictionary named 'cif_core.dic' version 2.4.1 from 2010-06-29
(21 time).

'_geom_bond_publ_flag' value 'N' changed to 'n' according
to the built-in table from CIF Core dictionary named 'cif_core.dic'
version 2.4.1 from 2010-06-29 (48 times).

Automatic conversion script
Id: cif_fix_values 1646 2011-03-28 12:23:43Z adriana 

The following automatic conversions were performed:

'_exptl_crystal_density_meas' value 'not measured' was changed to '?'
- the value is perceived as not measured.

Automatic conversion script
Id: cif_fix_values 3008 2015-01-20 13:52:24Z robertas 

The following automatic conversions were performed:

'_refine_ls_weighting_scheme' value 'calc
w=1/[\s^2^(Fo^2^)+(0.0824P)^2^+0.0000P] where P=(Fo^2^+2Fc^2^)/3' was
changed to 'calc'. New tag '_refine_ls_weighting_details' was
created. The value of the new tag was set to
'w=1/[\s^2^(Fo^2^)+(0.0824P)^2^+0.0000P] where P=(Fo^2^+2Fc^2^)/3'.

Automatic conversion script
Id: cif_fix_values 3143 2015-03-26 13:38:13Z robertas 
;
_cod_original_cell_volume 1738.1(13)
_cod_database_code 4318168

loop_
_symmetry_equiv_pos_as_xyz
'x, y, z'
'-x, -y, -z'

loop_
_atom_site_aniso_label
_atom_site_aniso_U_11
_atom_site_aniso_U_22
_atom_site_aniso_U_33
_atom_site_aniso_U_23
_atom_site_aniso_U_13
_atom_site_aniso_U_12
Cu1 0.0515(10) 0.0436(9) 0.0397(9) -0.0061(7) -0.0114(8) -0.0007(8)
Cu2 0.0515(10) 0.0380(8) 0.0405(9) -0.0049(7) -0.0111(8) 0.0000(7)
Cu3 0.0485(10) 0.0436(9) 0.0331(8) -0.0052(7) -0.0059(7) -0.0003(7)
C1 0.025(6) 0.035(6) 0.046(7) -0.004(5) -0.001(6) 0.001(5)
C2 0.049(8) 0.050(8) 0.027(7) 0.003(5) -0.001(6) 0.006(6)
Co1 0.0439(11) 0.0522(10) 0.0439(10) -0.0113(8) 0.0005(8) -0.0109(9)
Co2 0.0422(11) 0.0640(11) 0.0380(10) -0.0111(8) -0.0096(8) -0.0083(9)
C3 0.062(10) 0.074(10) 0.051(9) -0.014(8) -0.011(8) -0.018(9)
O3 0.071(8) 0.072(7) 0.080(8) -0.013(6) -0.005(6) 0.016(6)
C4 0.064(10) 0.077(10) 0.063(10) -0.030(8) 0.007(8) -0.023(9)
O4 0.083(9) 0.119(10) 0.141(11) -0.078(9) -0.006(8) -0.039(8)
C5 0.066(10) 0.049(8) 0.070(11) -0.011(8) 0.007(9) -0.001(8)
O5 0.135(11) 0.098(8) 0.048(7) -0.007(6) 0.029(7) -0.032(8)
C6 0.061(10) 0.076(10) 0.057(9) -0.023(8) -0.004(8) -0.027(9)
O6 0.146(12) 0.073(8) 0.088(9) -0.008(7) -0.029(8) -0.044(8)
C7 0.052(10) 0.082(11) 0.047(9) 0.006(8) 0.006(8) -0.014(9)
O7 0.036(7) 0.146(11) 0.115(10) 0.007(8) -0.014(7) -0.014(7)
C8 0.066(11) 0.103(12) 0.053(10) -0.025(9) 0.001(9) -0.019(9)
O8 0.131(12) 0.182(13) 0.042(7) -0.037(8) -0.005(7) -0.040(10)
C9 0.070(10) 0.049(8) 0.034(7) -0.011(6) -0.005(7) -0.025(7)
C10 0.086(12) 0.032(7) 0.065(10) -0.005(7) -0.017(9) -0.011(8)
Co3 0.0399(10) 0.0435(9) 0.0483(10) -0.0017(8) -0.0117(8) -0.0045(8)
Co4 0.0527(12) 0.0394(9) 0.0624(12) 0.0046(9) -0.0181(10) -0.0137(9)
C11 0.030(7) 0.049(8) 0.076(10) 0.005(7) -0.016(7) -0.004(6)
O11 0.084(8) 0.086(8) 0.065(7) -0.030(6) -0.017(6) -0.016(6)
C12 0.036(9) 0.083(11) 0.066(10) -0.020(9) -0.014(8) 0.015(8)
O12 0.083(10) 0.170(13) 0.101(10) 0.027(9) 0.004(8) -0.071(10)
C13 0.053(10) 0.066(10) 0.072(11) 0.002(8) -0.012(8) 0.000(8)
O13 0.077(8) 0.075(8) 0.119(10) 0.016(7) -0.035(8) 0.013(7)
C14 0.080(13) 0.080(11) 0.067(11) -0.001(9) 0.004(10) -0.044(10)
O14 0.098(10) 0.091(8) 0.066(8) -0.003(7) 0.022(7) -0.019(7)
C15 0.092(14) 0.089(12) 0.078(12) 0.020(9) -0.034(11) -0.038(11)
O15 0.097(10) 0.148(12) 0.152(13) 0.016(10) -0.074(10) -0.054(10)
C16 0.077(12) 0.062(10) 0.079(11) 0.005(9) -0.025(9) -0.025(9)
O16 0.125(11) 0.051(7) 0.161(13) 0.039(7) -0.064(10) -0.022(7)
C17 0.026(6) 0.031(6) 0.030(6) 0.010(5) -0.001(5) -0.001(5)
C18 0.057(9) 0.046(7) 0.034(7) -0.011(6) -0.004(7) -0.012(7)
Co5 0.0390(10) 0.0438(9) 0.0411(10) -0.0053(8) -0.0027(8) -0.0077(8)
Co6 0.0448(11) 0.0402(9) 0.0463(10) -0.0077(8) -0.0039(8) -0.0095(8)
C19 0.045(9) 0.087(11) 0.061(10) 0.000(8) -0.007(8) -0.011(8)
O19 0.059(8) 0.168(12) 0.069(8) 0.014(8) -0.027(7) 0.007(8)
C20 0.064(10) 0.070(10) 0.061(10) 0.010(8) -0.015(8) -0.031(9)
O20 0.126(12) 0.097(9) 0.138(12) 0.014(8) -0.027(9) -0.065(9)
C21 0.056(10) 0.065(9) 0.056(9) -0.021(8) 0.001(8) -0.002(8)
O21 0.079(9) 0.106(9) 0.129(11) -0.066(9) 0.027(8) -0.004(7)
C22 0.102(14) 0.058(9) 0.057(10) -0.003(8) -0.001(9) -0.023(9)
O22 0.177(15) 0.081(8) 0.080(9) 0.025(7) -0.016(9) -0.052(9)
C23 0.055(11) 0.078(12) 0.134(17) -0.023(11) -0.027(11) 0.000(9)
O23 0.048(8) 0.154(13) 0.208(16) -0.011(11) -0.045(9) -0.034(8)
C24 0.076(11) 0.043(8) 0.068(10) -0.010(7) -0.011(9) -0.021(8)
O24 0.076(8) 0.060(6) 0.122(10) -0.051(7) 0.022(7) -0.011(6)

loop_
_atom_site_label
_atom_site_type_symbol
_atom_site_fract_x
_atom_site_fract_y
_atom_site_fract_z
_atom_site_U_iso_or_equiv
_atom_site_thermal_displace_type
_atom_site_occupancy
_atom_site_calc_flag
_atom_site_refinement_flags
_atom_site_disorder_group
Cu1 Cu 0.2297(2) 0.84532(12) 0.34956(9) 0.0456(4) Uani 1 d . .
Cu2 Cu 0.2216(2) 0.85228(12) 0.19683(9) 0.0442(4) Uani 1 d . .
Cu3 Cu 0.3477(2) 0.67340(12) 0.28530(9) 0.0428(4) Uani 1 d . .
C1 C 0.3224(12) 0.6910(9) 0.4015(7) 0.037(3) Uani 1 d . .
C2 C 0.3328(15) 0.6358(10) 0.4781(7) 0.045(3) Uani 1 d D .
H2 H 0.3639(113) 0.5783(57) 0.5194(44) 0.039 Uiso 1 d D .
Co1 Co 0.1231(2) 0.72576(15) 0.48000(10) 0.0462(5) Uani 1 d . .
Co2 Co 0.3660(2) 0.7918(2) 0.48419(10) 0.0475(5) Uani 1 d . .
C3 C 0.0032(18) 0.8638(14) 0.4527(9) 0.061(4) Uani 1 d . .
O3 O -0.0821(13) 0.9474(9) 0.4414(7) 0.078(3) Uani 1 d . .
C4 C 0.0244(17) 0.6406(13) 0.4326(9) 0.065(4) Uani 1 d . .
O4 O -0.0277(13) 0.5852(11) 0.4009(8) 0.105(4) Uani 1 d . .
C5 C 0.0648(17) 0.6879(11) 0.5889(10) 0.064(4) Uani 1 d . .
O5 O 0.0296(15) 0.6630(10) 0.6574(7) 0.095(4) Uani 1 d . .
C6 C 0.3441(17) 0.9411(14) 0.4363(9) 0.062(4) Uani 1 d . .
O6 O 0.3409(15) 1.0395(10) 0.4185(7) 0.098(4) Uani 1 d . .
C7 C 0.5714(18) 0.7583(13) 0.4735(8) 0.063(4) Uani 1 d . .
O7 O 0.6927(13) 0.7407(12) 0.4689(8) 0.102(4) Uani 1 d . .
C8 C 0.3391(18) 0.8000(14) 0.5934(10) 0.072(4) Uani 1 d . .
O8 O 0.3253(16) 0.8029(13) 0.6625(7) 0.114(5) Uani 1 d . .
C9 C 0.1436(16) 0.9700(11) 0.2643(7) 0.048(3) Uani 1 d . .
C10 C 0.0733(18) 1.0746(11) 0.2532(9) 0.060(4) Uani 1 d D .
H10 H 0.0252(89) 1.1333(52) 0.2784(50) 0.018 Uiso 1 d D .
Co3 Co -0.0284(2) 0.99777(14) 0.18280(11) 0.0445(4) Uani 1 d . .
Co4 Co 0.2129(2) 1.07016(14) 0.15444(12) 0.0514(5) Uani 1 d . .
C11 C -0.0040(14) 0.9048(11) 0.1077(9) 0.053(4) Uani 1 d . .
O11 O 0.0057(12) 0.8487(9) 0.0553(6) 0.076(3) Uani 1 d . .
C12 C -0.1599(16) 0.9279(13) 0.2532(10) 0.064(4) Uani 1 d . .
O12 O -0.2455(14) 0.8856(12) 0.2965(8) 0.118(5) Uani 1 d . .
C13 C -0.1609(17) 1.1273(13) 0.1362(10) 0.066(4) Uani 1 d . .
O13 O -0.2379(13) 1.2045(10) 0.1076(8) 0.096(4) Uani 1 d . .
C14 C 0.2976(20) 0.9905(14) 0.0720(11) 0.074(5) Uani 1 d . .
O14 O 0.3446(14) 0.9542(10) 0.0139(7) 0.088(4) Uani 1 d . .
C15 C 0.3866(21) 1.0866(14) 0.1935(11) 0.086(5) Uani 1 d . .
O15 O 0.4927(15) 1.0970(12) 0.2179(9) 0.129(6) Uani 1 d . .
C16 C 0.1486(18) 1.2125(13) 0.0990(10) 0.072(5) Uani 1 d . .
O16 O 0.0992(15) 1.3030(9) 0.0663(9) 0.115(5) Uani 1 d . .
C17 C 0.3288(12) 0.7090(9) 0.1649(7) 0.032(3) Uani 1 d . .
C18 C 0.3745(15) 0.6562(10) 0.1012(7) 0.045(3) Uani 1 d D .
H18 H 0.3631(114) 0.6716(80) 0.0461(13) 0.031 Uiso 1 d D .
Co5 Co 0.5481(2) 0.61840(13) 0.16890(10) 0.0415(4) Uani 1 d . .
Co6 Co 0.3156(2) 0.53401(13) 0.18715(10) 0.0434(4) Uani 1 d . .
C19 C 0.6144(16) 0.5729(13) 0.2725(10) 0.065(4) Uani 1 d . .
O19 O 0.6740(12) 0.5415(12) 0.3328(7) 0.105(4) Uani 1 d . .
C20 C 0.6315(17) 0.7425(13) 0.1385(9) 0.065(4) Uani 1 d . .
O20 O 0.6747(15) 0.8258(11) 0.1187(9) 0.117(5) Uani 1 d . .
C21 C 0.6711(17) 0.5225(12) 0.1060(9) 0.059(4) Uani 1 d . .
O21 O 0.7422(14) 0.4663(10) 0.0651(8) 0.103(4) Uani 1 d . .
C22 C 0.3227(20) 0.4676(13) 0.2942(10) 0.072(5) Uani 1 d . .
O22 O 0.3253(17) 0.4132(10) 0.3590(8) 0.113(5) Uani 1 d . .
C23 C 0.1168(19) 0.5544(14) 0.1768(12) 0.088(6) Uani 1 d . .
O23 O -0.0074(14) 0.5693(13) 0.1712(11) 0.135(6) Uani 1 d . .
C24 C 0.3866(18) 0.4163(11) 0.1289(9) 0.060(4) Uani 1 d . .
O24 O 0.4323(12) 0.3449(9) 0.0932(7) 0.084(4) Uani 1 d . .

loop_
_atom_type_symbol
_atom_type_description
_atom_type_scat_dispersion_real
_atom_type_scat_dispersion_imag
_atom_type_scat_source
C C 0.0033 0.0016 'International Tables Vol C Tables 4.2.6.8 and 6.1.1.4'
H H 0.0000 0.0000 'International Tables Vol C Tables 4.2.6.8 and 6.1.1.4'
O O 0.0106 0.0060 'International Tables Vol C Tables 4.2.6.8 and 6.1.1.4'
Co Co 0.3494 0.9721 'International Tables Vol C Tables 4.2.6.8 and 6.1.1.4'
Cu Cu 0.3201 1.2651 'International Tables Vol C Tables 4.2.6.8 and 6.1.1.4'

loop_
_geom_angle_atom_site_label_1
_geom_angle_atom_site_label_2
_geom_angle_atom_site_label_3
_geom_angle
_geom_angle_site_symmetry_1
_geom_angle_site_symmetry_3
_geom_angle_publ_flag
C9 Cu1 C1 159.5(5) . . n
C9 Cu1 Cu2 49.8(4) . . n
C1 Cu1 Cu2 109.9(3) . . n
C9 Cu1 Cu3 110.1(4) . . n
C1 Cu1 Cu3 49.7(3) . . n
Cu2 Cu1 Cu3 60.31(7) . . y
C9 Cu1 Co2 145.8(3) . . n
C1 Cu1 Co2 53.2(3) . . n
Cu2 Cu1 Co2 151.88(9) . . n
Cu3 Cu1 Co2 98.00(8) . . n
C9 Cu1 Co1 134.8(4) . . n
C1 Cu1 Co1 54.2(3) . . n
Cu2 Cu1 Co1 134.24(8) . . n
Cu3 Cu1 Co1 93.66(8) . . n
Co2 Cu1 Co1 58.67(7) . . y
C9 Cu2 C17 160.4(5) . . n
C9 Cu2 Cu1 50.4(4) . . n
C17 Cu2 Cu1 110.1(3) . . n
C9 Cu2 Cu3 110.3(4) . . n
C17 Cu2 Cu3 50.2(3) . . n
Cu1 Cu2 Cu3 59.94(7) . . y
C9 Cu2 Co4 53.1(4) . . n
C17 Cu2 Co4 139.4(3) . . n
Cu1 Cu2 Co4 96.79(8) . . n
Cu3 Cu2 Co4 144.42(9) . . n
C9 Cu2 Co3 52.8(4) . . n
C17 Cu2 Co3 143.1(3) . . n
Cu1 Cu2 Co3 95.14(8) . . n
Cu3 Cu2 Co3 142.58(9) . . n
Co4 Cu2 Co3 57.96(7) . . y
C1 Cu3 C17 159.8(4) . . n
C1 Cu3 Cu1 50.6(3) . . n
C17 Cu3 Cu1 109.4(3) . . n
C1 Cu3 Cu2 110.2(3) . . n
C17 Cu3 Cu2 49.7(3) . . n
Cu1 Cu3 Cu2 59.76(7) . . y
C1 Cu3 Co5 142.8(3) . . n
C17 Cu3 Co5 52.2(3) . . n
Cu1 Cu3 Co5 139.16(8) . . n
Cu2 Cu3 Co5 93.88(8) . . n
C1 Cu3 Co6 141.2(3) . . n
C17 Cu3 Co6 52.8(3) . . n
Cu1 Cu3 Co6 146.27(9) . . n
Cu2 Cu3 Co6 95.96(8) . . n
Co5 Cu3 Co6 57.75(7) . . y
C2 C1 Cu3 144.3(9) . . y
C2 C1 Cu1 135.2(9) . . y
Cu3 C1 Cu1 79.7(4) . . y
C2 C1 Co2 67.2(7) . . n
Cu3 C1 Co2 142.4(6) . . n
Cu1 C1 Co2 78.0(4) . . n
C2 C1 Co1 65.9(7) . . n
Cu3 C1 Co1 130.5(6) . . n
Cu1 C1 Co1 77.8(4) . . n
Co2 C1 Co1 73.0(4) . . n
C1 C2 Co2 75.4(7) . . n
C1 C2 Co1 77.4(8) . . n
Co2 C2 Co1 78.1(4) . . n
C3 Co1 C4 98.6(7) . . n
C3 Co1 C5 101.4(6) . . n
C4 Co1 C5 100.8(7) . . n
C3 Co1 C2 146.3(6) . . n
C4 Co1 C2 102.2(6) . . n
C5 Co1 C2 100.4(6) . . n
C3 Co1 C1 116.2(6) . . n
C4 Co1 C1 93.6(5) . . n
C5 Co1 C1 137.1(6) . . n
C2 Co1 C1 36.7(4) . . n
C3 Co1 Co2 99.0(5) . . n
C4 Co1 Co2 146.1(5) . . n
C5 Co1 Co2 103.9(5) . . n
C2 Co1 Co2 50.7(4) . . n
C1 Co1 Co2 52.5(3) . . n
C3 Co1 Cu1 68.2(5) . . n
C4 Co1 Cu1 100.8(5) . . n
C5 Co1 Cu1 157.3(5) . . n
C2 Co1 Cu1 81.9(3) . . n
C1 Co1 Cu1 48.0(3) . . n
Co2 Co1 Cu1 60.06(7) . . n
C8 Co2 C6 102.8(7) . . n
C8 Co2 C7 99.9(7) . . n
C6 Co2 C7 97.0(7) . . n
C8 Co2 C2 103.8(6) . . n
C6 Co2 C2 147.4(6) . . n
C7 Co2 C2 96.7(6) . . n
C8 Co2 C1 139.1(6) . . n
C6 Co2 C1 111.1(5) . . n
C7 Co2 C1 98.1(6) . . n
C2 Co2 C1 37.5(4) . . n
C8 Co2 Co1 93.6(5) . . n
C6 Co2 Co1 108.7(5) . . n
C7 Co2 Co1 147.5(5) . . n
C2 Co2 Co1 51.2(4) . . n
C1 Co2 Co1 54.5(3) . . n
C8 Co2 Cu1 142.0(5) . . n
C6 Co2 Cu1 64.4(4) . . n
C7 Co2 Cu1 116.6(4) . . n
C2 Co2 Cu1 83.0(4) . . n
C1 Co2 Cu1 48.8(3) . . n
Co1 Co2 Cu1 61.27(7) . . n
O3 C3 Co1 173.4(14) . . n
O4 C4 Co1 175.3(14) . . n
O5 C5 Co1 179.2(14) . . n
O6 C6 Co2 167.6(13) . . n
O7 C7 Co2 177.8(16) . . n
O8 C8 Co2 178.2(17) . . n
C10 C9 Cu2 137.4(11) . . y
C10 C9 Cu1 142.8(10) . . y
Cu2 C9 Cu1 79.8(5) . . y
C10 C9 Co3 67.5(9) . . n
Cu2 C9 Co3 79.8(4) . . n
Cu1 C9 Co3 135.9(6) . . n
C10 C9 Co4 65.8(9) . . n
Cu2 C9 Co4 79.5(4) . . n
Cu1 C9 Co4 139.1(8) . . n
Co3 C9 Co4 73.4(4) . . n
C9 C10 Co4 77.5(10) . . n
C9 C10 Co3 75.9(8) . . n
Co4 C10 Co3 78.5(5) . . n
C11 Co3 C12 96.9(6) . . n
C11 Co3 C13 104.1(6) . . n
C12 Co3 C13 99.0(6) . . n
C11 Co3 C10 145.9(6) . . n
C12 Co3 C10 105.5(6) . . n
C13 Co3 C10 97.6(6) . . n
C11 Co3 C9 116.0(5) . . n
C12 Co3 C9 97.6(5) . . n
C13 Co3 C9 134.1(6) . . n
C10 Co3 C9 36.6(5) . . n
C11 Co3 Co4 99.6(4) . . n
C12 Co3 Co4 150.9(4) . . n
C13 Co3 Co4 100.1(5) . . n
C10 Co3 Co4 50.2(5) . . n
C9 Co3 Co4 53.5(3) . . n
C11 Co3 Cu2 68.5(4) . . n
C12 Co3 Cu2 104.0(4) . . n
C13 Co3 Cu2 156.5(5) . . n
C10 Co3 Cu2 81.1(4) . . n
C9 Co3 Cu2 47.4(4) . . n
Co4 Co3 Cu2 60.98(7) . . n
C16 Co4 C14 103.3(7) . . n
C16 Co4 C15 101.4(7) . . n
C14 Co4 C15 97.1(8) . . n
C16 Co4 C10 99.2(7) . . n
C14 Co4 C10 146.3(6) . . n
C15 Co4 C10 102.7(7) . . n
C16 Co4 C9 135.6(7) . . n
C14 Co4 C9 115.1(6) . . n
C15 Co4 C9 95.3(6) . . n
C10 Co4 C9 36.7(5) . . n
C16 Co4 Co3 100.7(5) . . n
C14 Co4 Co3 99.6(5) . . n
C15 Co4 Co3 148.3(5) . . n
C10 Co4 Co3 51.3(4) . . n
C9 Co4 Co3 53.2(4) . . n
C16 Co4 Cu2 156.1(5) . . n
C14 Co4 Cu2 67.7(5) . . n
C15 Co4 Cu2 101.7(5) . . n
C10 Co4 Cu2 81.7(4) . . n
C9 Co4 Cu2 47.4(3) . . n
Co3 Co4 Cu2 61.05(7) . . n
O11 C11 Co3 175.7(12) . . n
O12 C12 Co3 178.3(13) . . n
O13 C13 Co3 179.0(15) . . n
O14 C14 Co4 170.8(15) . . n
O15 C15 Co4 179.5(17) . . n
O16 C16 Co4 175.7(16) . . n
C18 C17 Cu2 143.7(9) . . y
C18 C17 Cu3 136.2(9) . . y
Cu2 C17 Cu3 80.1(4) . . y
C18 C17 Co5 65.7(7) . . n
Cu2 C17 Co5 135.8(6) . . n
Cu3 C17 Co5 79.9(4) . . n
C18 C17 Co6 65.8(7) . . n
Cu2 C17 Co6 139.3(6) . . n
Cu3 C17 Co6 79.4(4) . . n
Co5 C17 Co6 73.6(3) . . n
C17 C18 Co5 76.5(7) . . n
C17 C18 Co6 76.9(7) . . n
Co5 C18 Co6 79.5(5) . . n
C20 Co5 C19 99.1(7) . . n
C20 Co5 C21 98.9(7) . . n
C19 Co5 C21 104.4(7) . . n
C20 Co5 C18 102.0(6) . . n
C19 Co5 C18 146.0(6) . . n
C21 Co5 C18 98.3(6) . . n
C20 Co5 C17 94.9(6) . . n
C19 Co5 C17 114.4(6) . . n
C21 Co5 C17 135.9(6) . . n
C18 Co5 C17 37.7(4) . . n
C20 Co5 Co6 148.0(5) . . n
C19 Co5 Co6 99.8(5) . . n
C21 Co5 Co6 101.1(5) . . n
C18 Co5 Co6 50.6(4) . . n
C17 Co5 Co6 53.6(3) . . n
C20 Co5 Cu3 104.0(5) . . n
C19 Co5 Cu3 66.5(5) . . n
C21 Co5 Cu3 156.3(5) . . n
C18 Co5 Cu3 82.7(4) . . n
C17 Co5 Cu3 48.0(3) . . n
Co6 Co5 Cu3 61.22(7) . . n
C22 Co6 C23 99.2(9) . . n
C22 Co6 C24 104.4(7) . . n
C23 Co6 C24 101.6(7) . . n
C22 Co6 C18 146.2(6) . . n
C23 Co6 C18 102.4(7) . . n
C24 Co6 C18 96.3(6) . . n
C22 Co6 C17 114.9(5) . . n
C23 Co6 C17 96.4(6) . . n
C24 Co6 C17 133.2(5) . . n
C18 Co6 C17 37.3(4) . . n
C22 Co6 Co5 100.6(5) . . n
C23 Co6 Co5 148.4(6) . . n
C24 Co6 Co5 97.1(5) . . n
C18 Co6 Co5 49.9(4) . . n
C17 Co6 Co5 52.8(3) . . n
C22 Co6 Cu3 67.1(5) . . n
C23 Co6 Cu3 105.5(6) . . n
C24 Co6 Cu3 152.6(5) . . n
C18 Co6 Cu3 82.2(3) . . n
C17 Co6 Cu3 47.8(3) . . n
Co5 Co6 Cu3 61.03(7) . . n
O19 C19 Co5 171.2(13) . . n
O20 C20 Co5 175.2(15) . . n
O21 C21 Co5 177.1(14) . . n
O22 C22 Co6 171.5(14) . . n
O23 C23 Co6 178.4(17) . . n
O24 C24 Co6 178.8(14) . . n

loop_
_geom_bond_atom_site_label_1
_geom_bond_atom_site_label_2
_geom_bond_distance
_geom_bond_site_symmetry_2
_geom_bond_publ_flag
Cu1 C9 1.953(13) . y
Cu1 C1 1.962(11) . y
Cu1 Cu2 2.494(2) . y
Cu1 Cu3 2.499(2) . y
Cu1 Co2 2.552(2) . y
Cu1 Co1 2.582(3) . y
Cu2 C9 1.937(12) . y
Cu2 C17 1.942(11) . y
Cu2 Cu3 2.508(2) . y
Cu2 Co4 2.586(3) . y
Cu2 Co3 2.588(3) . y
Cu3 C1 1.938(12) . y
Cu3 C17 1.957(11) . y
Cu3 Co5 2.594(2) . y
Cu3 Co6 2.599(2) . y
C1 C2 1.31(2) . y
C1 Co2 2.088(11) . n
C1 Co1 2.142(11) . n
C2 Co2 1.989(13) . n
C2 Co1 2.003(13) . n
Co1 C3 1.81(2) . n
Co1 C4 1.806(15) . n
Co1 C5 1.82(2) . n
Co1 Co2 2.516(2) . y
Co2 C8 1.80(2) . n
Co2 C6 1.81(2) . n
Co2 C7 1.84(2) . n
C3 O3 1.14(2) . n
C4 O4 1.11(2) . n
C5 O5 1.14(2) . n
C6 O6 1.17(2) . n
C7 O7 1.08(2) . n
C8 O8 1.13(2) . n
C9 C10 1.29(2) . y
C9 Co3 2.094(13) . n
C9 Co4 2.102(12) . n
C10 Co4 1.96(2) . n
C10 Co3 1.995(13) . n
Co3 C11 1.78(2) . n
Co3 C12 1.81(2) . n
Co3 C13 1.87(2) . n
Co3 Co4 2.507(3) . y
Co4 C16 1.81(2) . n
Co4 C14 1.82(2) . n
Co4 C15 1.82(2) . n
C11 O11 1.17(2) . n
C12 O12 1.14(2) . n
C13 O13 1.11(2) . n
C14 O14 1.13(2) . n
C15 O15 1.12(2) . n
C16 O16 1.15(2) . n
C17 C18 1.31(2) . y
C17 Co5 2.082(11) . n
C17 Co6 2.105(10) . n
C18 Co5 1.952(13) . n
C18 Co6 1.971(12) . n
Co5 C20 1.788(14) . n
Co5 C19 1.81(2) . n
Co5 C21 1.830(15) . y
Co5 Co6 2.508(2) . n
Co6 C22 1.79(2) . n
Co6 C23 1.80(2) . n
Co6 C24 1.830(15) . n
C19 O19 1.14(2) . n
C20 O20 1.137(15) . n
C21 O21 1.11(2) . n
C22 O22 1.14(2) . n
C23 O23 1.12(2) . n
C24 O24 1.116(15) . n

loop_
_geom_torsion_atom_site_label_1
_geom_torsion_atom_site_label_2
_geom_torsion_atom_site_label_3
_geom_torsion_atom_site_label_4
_geom_torsion
_geom_torsion_site_symmetry_1
_geom_torsion_site_symmetry_2
_geom_torsion_site_symmetry_3
_geom_torsion_site_symmetry_4
_geom_torsion_publ_flag
C9 Cu1 Cu2 C9 0.000(3) . . . . ?
C1 Cu1 Cu2 C9 176.6(6) . . . . ?
Cu3 Cu1 Cu2 C9 -179.2(5) . . . . ?
Co2 Cu1 Cu2 C9 -135.9(5) . . . . ?
Co1 Cu1 Cu2 C9 117.7(5) . . . . ?
C9 Cu1 Cu2 C17 177.0(6) . . . . ?
C1 Cu1 Cu2 C17 -6.4(5) . . . . ?
Cu3 Cu1 Cu2 C17 -2.2(3) . . . . ?
Co2 Cu1 Cu2 C17 41.1(4) . . . . ?
Co1 Cu1 Cu2 C17 -65.3(4) . . . . ?
C9 Cu1 Cu2 Cu3 179.2(5) . . . . ?
C1 Cu1 Cu2 Cu3 -4.2(3) . . . . ?
Cu3 Cu1 Cu2 Cu3 0.0 . . . . ?
Co2 Cu1 Cu2 Cu3 43.3(2) . . . . ?
Co1 Cu1 Cu2 Cu3 -63.08(12) . . . . ?
C9 Cu1 Cu2 Co4 27.9(5) . . . . ?
C1 Cu1 Cu2 Co4 -155.5(3) . . . . ?
Cu3 Cu1 Cu2 Co4 -151.33(9) . . . . ?
Co2 Cu1 Cu2 Co4 -108.0(2) . . . . ?
Co1 Cu1 Cu2 Co4 145.59(11) . . . . ?
C9 Cu1 Cu2 Co3 -30.4(5) . . . . ?
C1 Cu1 Cu2 Co3 146.2(3) . . . . ?
Cu3 Cu1 Cu2 Co3 150.38(8) . . . . ?
Co2 Cu1 Cu2 Co3 -166.3(2) . . . . ?
Co1 Cu1 Cu2 Co3 87.30(12) . . . . ?
C9 Cu1 Cu3 C1 -175.5(6) . . . . ?
C1 Cu1 Cu3 C1 0.000(3) . . . . ?
Cu2 Cu1 Cu3 C1 -174.9(4) . . . . ?
Co2 Cu1 Cu3 C1 24.2(4) . . . . ?
Co1 Cu1 Cu3 C1 -34.7(4) . . . . ?
C9 Cu1 Cu3 C17 1.6(5) . . . . ?
C1 Cu1 Cu3 C17 177.1(5) . . . . ?
Cu2 Cu1 Cu3 C17 2.2(3) . . . . ?
Co2 Cu1 Cu3 C17 -158.7(3) . . . . ?
Co1 Cu1 Cu3 C17 142.4(3) . . . . ?
C9 Cu1 Cu3 Cu2 -0.6(4) . . . . ?
C1 Cu1 Cu3 Cu2 174.9(4) . . . . ?
Cu2 Cu1 Cu3 Cu2 0.0 . . . . ?
Co2 Cu1 Cu3 Cu2 -160.94(9) . . . . ?
Co1 Cu1 Cu3 Cu2 140.20(8) . . . . ?
C9 Cu1 Cu3 Co5 55.7(4) . . . . ?
C1 Cu1 Cu3 Co5 -128.8(4) . . . . ?
Cu2 Cu1 Cu3 Co5 56.31(12) . . . . ?
Co2 Cu1 Cu3 Co5 -104.62(12) . . . . ?
Co1 Cu1 Cu3 Co5 -163.49(11) . . . . ?
C9 Cu1 Cu3 Co6 -49.6(4) . . . . ?
C1 Cu1 Cu3 Co6 125.9(4) . . . . ?
Cu2 Cu1 Cu3 Co6 -48.95(14) . . . . ?
Co2 Cu1 Cu3 Co6 150.11(13) . . . . ?
Co1 Cu1 Cu3 Co6 91.25(15) . . . . ?
C9 Cu2 Cu3 C1 4.9(5) . . . . ?
C17 Cu2 Cu3 C1 -178.5(5) . . . . ?
Cu1 Cu2 Cu3 C1 4.2(3) . . . . ?
Co4 Cu2 Cu3 C1 59.2(4) . . . . ?
Co3 Cu2 Cu3 C1 -49.9(4) . . . . ?
C9 Cu2 Cu3 C17 -176.6(6) . . . . ?
C17 Cu2 Cu3 C17 0.000(2) . . . . ?
Cu1 Cu2 Cu3 C17 -177.3(4) . . . . ?
Co4 Cu2 Cu3 C17 -122.3(4) . . . . ?
Co3 Cu2 Cu3 C17 128.6(4) . . . . ?
C9 Cu2 Cu3 Cu1 0.7(4) . . . . ?
C17 Cu2 Cu3 Cu1 177.3(4) . . . . ?
Cu1 Cu2 Cu3 Cu1 0.0 . . . . ?
Co4 Cu2 Cu3 Cu1 54.95(15) . . . . ?
Co3 Cu2 Cu3 Cu1 -54.12(13) . . . . ?
C9 Cu2 Cu3 Co5 -146.3(4) . . . . ?
C17 Cu2 Cu3 Co5 30.3(4) . . . . ?
Cu1 Cu2 Cu3 Co5 -146.95(8) . . . . ?
Co4 Cu2 Cu3 Co5 -92.0(2) . . . . ?
Co3 Cu2 Cu3 Co5 158.94(12) . . . . ?
C9 Cu2 Cu3 Co6 155.8(4) . . . . ?
C17 Cu2 Cu3 Co6 -27.6(4) . . . . ?
Cu1 Cu2 Cu3 Co6 155.10(8) . . . . ?
Co4 Cu2 Cu3 Co6 -149.95(14) . . . . ?
Co3 Cu2 Cu3 Co6 100.98(13) . . . . ?
C17 Cu3 C1 C2 161.6(15) . . . . ?
Cu1 Cu3 C1 C2 169.6(18) . . . . ?
Cu2 Cu3 C1 C2 164.9(15) . . . . ?
Co5 Cu3 C1 C2 -68.0(18) . . . . ?
Co6 Cu3 C1 C2 35.5(19) . . . . ?
C17 Cu3 C1 Cu1 -8.0(14) . . . . ?
Cu1 Cu3 C1 Cu1 0.000(2) . . . . ?
Cu2 Cu3 C1 Cu1 -4.7(4) . . . . ?
Co5 Cu3 C1 Cu1 122.5(4) . . . . ?
Co6 Cu3 C1 Cu1 -134.1(3) . . . . ?
C17 Cu3 C1 Co2 -62.4(18) . . . . ?
Cu1 Cu3 C1 Co2 -54.4(8) . . . . ?
Cu2 Cu3 C1 Co2 -59.1(10) . . . . ?
Co5 Cu3 C1 Co2 68.1(11) . . . . ?
Co6 Cu3 C1 Co2 171.5(5) . . . . ?
C17 Cu3 C1 Co1 56.1(16) . . . . ?
Cu1 Cu3 C1 Co1 64.1(6) . . . . ?
Cu2 Cu3 C1 Co1 59.4(7) . . . . ?
Co5 Cu3 C1 Co1 -173.4(3) . . . . ?
Co6 Cu3 C1 Co1 -70.0(9) . . . . ?
C9 Cu1 C1 C2 -159.3(14) . . . . ?
Cu2 Cu1 C1 C2 -166.7(12) . . . . ?
Cu3 Cu1 C1 C2 -171.4(15) . . . . ?
Co2 Cu1 C1 C2 39.1(12) . . . . ?
Co1 Cu1 C1 C2 -35.8(12) . . . . ?
C9 Cu1 C1 Cu3 12.1(16) . . . . ?
Cu2 Cu1 C1 Cu3 4.7(4) . . . . ?
Cu3 Cu1 C1 Cu3 0.000(2) . . . . ?
Co2 Cu1 C1 Cu3 -149.5(5) . . . . ?
Co1 Cu1 C1 Cu3 135.6(5) . . . . ?
C9 Cu1 C1 Co2 161.6(13) . . . . ?
Cu2 Cu1 C1 Co2 154.3(2) . . . . ?
Cu3 Cu1 C1 Co2 149.5(5) . . . . ?
Co2 Cu1 C1 Co2 0.000(2) . . . . ?
Co1 Cu1 C1 Co2 -74.9(3) . . . . ?
C9 Cu1 C1 Co1 -123.5(14) . . . . ?
Cu2 Cu1 C1 Co1 -130.8(2) . . . . ?
Cu3 Cu1 C1 Co1 -135.6(5) . . . . ?
Co2 Cu1 C1 Co1 74.9(3) . . . . ?
Co1 Cu1 C1 Co1 0.000(1) . . . . ?
Cu3 C1 C2 Co2 152.6(15) . . . . ?
Cu1 C1 C2 Co2 -42.0(12) . . . . ?
Co2 C1 C2 Co2 0.000(3) . . . . ?
Co1 C1 C2 Co2 -80.8(3) . . . . ?
Cu3 C1 C2 Co1 -126.5(15) . . . . ?
Cu1 C1 C2 Co1 38.8(12) . . . . ?
Co2 C1 C2 Co1 80.8(3) . . . . ?
Co1 C1 C2 Co1 0.000(2) . . . . ?
C1 C2 Co1 C3 -47.3(13) . . . . ?
Co2 C2 Co1 C3 30.1(11) . . . . ?
C1 C2 Co1 C4 79.5(9) . . . . ?
Co2 C2 Co1 C4 156.9(5) . . . . ?
C1 C2 Co1 C5 -176.9(8) . . . . ?
Co2 C2 Co1 C5 -99.5(5) . . . . ?
C1 C2 Co1 C1 0.000(3) . . . . ?
Co2 C2 Co1 C1 77.4(7) . . . . ?
C1 C2 Co1 Co2 -77.4(7) . . . . ?
Co2 C2 Co1 Co2 0.0 . . . . ?
C1 C2 Co1 Cu1 -19.8(7) . . . . ?
Co2 C2 Co1 Cu1 57.6(3) . . . . ?
C2 C1 Co1 C3 152.9(8) . . . . ?
Cu3 C1 Co1 C3 -65.1(9) . . . . ?
Cu1 C1 Co1 C3 -0.2(6) . . . . ?
Co2 C1 Co1 C3 80.9(6) . . . . ?
C2 C1 Co1 C4 -105.7(9) . . . . ?
Cu3 C1 Co1 C4 36.3(9) . . . . ?
Cu1 C1 Co1 C4 101.2(6) . . . . ?
Co2 C1 Co1 C4 -177.7(5) . . . . ?
C2 C1 Co1 C5 4.4(12) . . . . ?
Cu3 C1 Co1 C5 146.4(8) . . . . ?
Cu1 C1 Co1 C5 -148.7(7) . . . . ?
Co2 C1 Co1 C5 -67.7(8) . . . . ?
C2 C1 Co1 C2 0.000(3) . . . . ?
Cu3 C1 Co1 C2 142.0(12) . . . . ?
Cu1 C1 Co1 C2 -153.1(9) . . . . ?
Co2 C1 Co1 C2 -72.1(8) . . . . ?
C2 C1 Co1 Co2 72.1(8) . . . . ?
Cu3 C1 Co1 Co2 -145.9(8) . . . . ?
Cu1 C1 Co1 Co2 -81.0(3) . . . . ?
Co2 C1 Co1 Co2 0.0 . . . . ?
C2 C1 Co1 Cu1 153.1(9) . . . . ?
Cu3 C1 Co1 Cu1 -64.9(6) . . . . ?
Cu1 C1 Co1 Cu1 0.000(1) . . . . ?
Co2 C1 Co1 Cu1 81.0(3) . . . . ?
C9 Cu1 Co1 C3 -24.5(7) . . . . ?
C1 Cu1 Co1 C3 179.8(6) . . . . ?
Cu2 Cu1 Co1 C3 -96.9(5) . . . . ?
Cu3 Cu1 Co1 C3 -147.8(5) . . . . ?
Co2 Cu1 Co1 C3 115.0(5) . . . . ?
C9 Cu1 Co1 C4 70.5(7) . . . . ?
C1 Cu1 Co1 C4 -85.2(6) . . . . ?
Cu2 Cu1 Co1 C4 -1.9(5) . . . . ?
Cu3 Cu1 Co1 C4 -52.8(5) . . . . ?
Co2 Cu1 Co1 C4 -149.9(5) . . . . ?
C9 Cu1 Co1 C5 -90.6(13) . . . . ?
C1 Cu1 Co1 C5 113.7(13) . . . . ?
Cu2 Cu1 Co1 C5 -163.1(12) . . . . ?
Cu3 Cu1 Co1 C5 146.0(13) . . . . ?
Co2 Cu1 Co1 C5 48.9(13) . . . . ?
C9 Cu1 Co1 C2 171.5(6) . . . . ?
C1 Cu1 Co1 C2 15.8(6) . . . . ?
Cu2 Cu1 Co1 C2 99.1(4) . . . . ?
Cu3 Cu1 Co1 C2 48.2(4) . . . . ?
Co2 Cu1 Co1 C2 -48.9(4) . . . . ?
C9 Cu1 Co1 C1 155.7(6) . . . . ?
C1 Cu1 Co1 C1 0.000(2) . . . . ?
Cu2 Cu1 Co1 C1 83.3(4) . . . . ?
Cu3 Cu1 Co1 C1 32.4(4) . . . . ?
Co2 Cu1 Co1 C1 -64.8(4) . . . . ?
C9 Cu1 Co1 Co2 -139.5(5) . . . . ?
C1 Cu1 Co1 Co2 64.8(4) . . . . ?
Cu2 Cu1 Co1 Co2 148.05(12) . . . . ?
Cu3 Cu1 Co1 Co2 97.14(8) . . . . ?
Co2 Cu1 Co1 Co2 0.0 . . . . ?
C1 C2 Co2 C8 163.4(8) . . . . ?
Co1 C2 Co2 C8 83.5(6) . . . . ?
C1 C2 Co2 C6 19.5(15) . . . . ?
Co1 C2 Co2 C6 -60.4(12) . . . . ?
C1 C2 Co2 C7 -94.7(8) . . . . ?
Co1 C2 Co2 C7 -174.6(5) . . . . ?
C1 C2 Co2 C1 0.000(4) . . . . ?
Co1 C2 Co2 C1 -79.9(7) . . . . ?
C1 C2 Co2 Co1 79.9(7) . . . . ?
Co1 C2 Co2 Co1 0.0 . . . . ?
C1 C2 Co2 Cu1 21.4(7) . . . . ?
Co1 C2 Co2 Cu1 -58.5(3) . . . . ?
C2 C1 Co2 C8 -25.1(12) . . . . ?
Cu3 C1 Co2 C8 -179.1(10) . . . . ?
Cu1 C1 Co2 C8 126.1(9) . . . . ?
Co1 C1 Co2 C8 45.3(10) . . . . ?
C2 C1 Co2 C6 -168.9(9) . . . . ?
Cu3 C1 Co2 C6 37.2(11) . . . . ?
Cu1 C1 Co2 C6 -17.7(6) . . . . ?
Co1 C1 Co2 C6 -98.4(6) . . . . ?
C2 C1 Co2 C7 90.4(8) . . . . ?
Cu3 C1 Co2 C7 -63.6(10) . . . . ?
Cu1 C1 Co2 C7 -118.4(5) . . . . ?
Co1 C1 Co2 C7 160.8(5) . . . . ?
C2 C1 Co2 C2 0.000(5) . . . . ?
Cu3 C1 Co2 C2 -153.9(14) . . . . ?
Cu1 C1 Co2 C2 151.2(9) . . . . ?
Co1 C1 Co2 C2 70.4(7) . . . . ?
C2 C1 Co2 Co1 -70.4(7) . . . . ?
Cu3 C1 Co2 Co1 135.6(11) . . . . ?
Cu1 C1 Co2 Co1 80.8(3) . . . . ?
Co1 C1 Co2 Co1 0.0 . . . . ?
C2 C1 Co2 Cu1 -151.2(9) . . . . ?
Cu3 C1 Co2 Cu1 54.9(8) . . . . ?
Cu1 C1 Co2 Cu1 0.000(2) . . . . ?
Co1 C1 Co2 Cu1 -80.8(3) . . . . ?
C3 Co1 Co2 C8 91.5(7) . . . . ?
C4 Co1 Co2 C8 -148.1(11) . . . . ?
C5 Co1 Co2 C8 -12.6(7) . . . . ?
C2 Co1 Co2 C8 -104.8(7) . . . . ?
C1 Co1 Co2 C8 -152.2(7) . . . . ?
Cu1 Co1 Co2 C8 149.9(6) . . . . ?
C3 Co1 Co2 C6 -13.3(6) . . . . ?
C4 Co1 Co2 C6 107.0(10) . . . . ?
C5 Co1 Co2 C6 -117.4(6) . . . . ?
C2 Co1 Co2 C6 150.4(6) . . . . ?
C1 Co1 Co2 C6 103.0(6) . . . . ?
Cu1 Co1 Co2 C6 45.1(5) . . . . ?
C3 Co1 Co2 C7 -153.6(9) . . . . ?
C4 Co1 Co2 C7 -33.2(12) . . . . ?
C5 Co1 Co2 C7 102.3(9) . . . . ?
C2 Co1 Co2 C7 10.1(9) . . . . ?
C1 Co1 Co2 C7 -37.3(9) . . . . ?
Cu1 Co1 Co2 C7 -95.1(8) . . . . ?
C3 Co1 Co2 C2 -163.6(6) . . . . ?
C4 Co1 Co2 C2 -43.3(10) . . . . ?
C5 Co1 Co2 C2 92.2(6) . . . . ?
C2 Co1 Co2 C2 0.0 . . . . ?
C1 Co1 Co2 C2 -47.4(5) . . . . ?
Cu1 Co1 Co2 C2 -105.2(4) . . . . ?
C3 Co1 Co2 C1 -116.3(6) . . . . ?
C4 Co1 Co2 C1 4.0(10) . . . . ?
C5 Co1 Co2 C1 139.6(6) . . . . ?
C2 Co1 Co2 C1 47.4(5) . . . . ?
C1 Co1 Co2 C1 0.0 . . . . ?
Cu1 Co1 Co2 C1 -57.9(4) . . . . ?
C3 Co1 Co2 Cu1 -58.4(5) . . . . ?
C4 Co1 Co2 Cu1 61.9(9) . . . . ?
C5 Co1 Co2 Cu1 -162.6(4) . . . . ?
C2 Co1 Co2 Cu1 105.2(4) . . . . ?
C1 Co1 Co2 Cu1 57.9(4) . . . . ?
Cu1 Co1 Co2 Cu1 0.0 . . . . ?
C9 Cu1 Co2 C8 70.6(11) . . . . ?
C1 Cu1 Co2 C8 -120.7(9) . . . . ?
Cu2 Cu1 Co2 C8 179.3(8) . . . . ?
Cu3 Cu1 Co2 C8 -143.7(9) . . . . ?
Co1 Cu1 Co2 C8 -54.3(9) . . . . ?
C9 Cu1 Co2 C6 -7.0(9) . . . . ?
C1 Cu1 Co2 C6 161.7(7) . . . . ?
Cu2 Cu1 Co2 C6 101.7(6) . . . . ?
Cu3 Cu1 Co2 C6 138.7(5) . . . . ?
Co1 Cu1 Co2 C6 -131.9(5) . . . . ?
C9 Cu1 Co2 C7 -91.9(9) . . . . ?
C1 Cu1 Co2 C7 76.8(7) . . . . ?
Cu2 Cu1 Co2 C7 16.8(6) . . . . ?
Cu3 Cu1 Co2 C7 53.8(5) . . . . ?
Co1 Cu1 Co2 C7 143.2(5) . . . . ?
C9 Cu1 Co2 C2 174.1(8) . . . . ?
C1 Cu1 Co2 C2 -17.2(5) . . . . ?
Cu2 Cu1 Co2 C2 -77.2(4) . . . . ?
Cu3 Cu1 Co2 C2 -40.2(4) . . . . ?
Co1 Cu1 Co2 C2 49.3(4) . . . . ?
C9 Cu1 Co2 C1 -168.7(8) . . . . ?
C1 Cu1 Co2 C1 0.000(2) . . . . ?
Cu2 Cu1 Co2 C1 -60.0(4) . . . . ?
Cu3 Cu1 Co2 C1 -23.0(4) . . . . ?
Co1 Cu1 Co2 C1 66.4(4) . . . . ?
C9 Cu1 Co2 Co1 124.9(7) . . . . ?
C1 Cu1 Co2 Co1 -66.4(4) . . . . ?
Cu2 Cu1 Co2 Co1 -126.4(2) . . . . ?
Cu3 Cu1 Co2 Co1 -89.42(9) . . . . ?
Co1 Cu1 Co2 Co1 0.0 . . . . ?
C4 Co1 C3 O3 75.7(113) . . . . ?
C5 Co1 C3 O3 -27.2(113) . . . . ?
C2 Co1 C3 O3 -156.6(107) . . . . ?
C1 Co1 C3 O3 174.0(111) . . . . ?
Co2 Co1 C3 O3 -133.5(112) . . . . ?
Cu1 Co1 C3 O3 173.9(114) . . . . ?
C3 Co1 C4 O4 129.5(189) . . . . ?
C5 Co1 C4 O4 -127.2(188) . . . . ?
C2 Co1 C4 O4 -23.9(190) . . . . ?
C1 Co1 C4 O4 12.2(189) . . . . ?
Co2 Co1 C4 O4 9.0(195) . . . . ?
Cu1 Co1 C4 O4 60.1(189) . . . . ?
C3 Co1 C5 O5 -170.9(1000) . . . . ?
C4 Co1 C5 O5 88.0(997) . . . . ?
C2 Co1 C5 O5 -16.7(997) . . . . ?
C1 Co1 C5 O5 -19.4(1000) . . . . ?
Co2 Co1 C5 O5 -68.6(997) . . . . ?
Cu1 Co1 C5 O5 -110.8(990) . . . . ?
C8 Co2 C6 O6 31.7(68) . . . . ?
C7 Co2 C6 O6 -70.2(68) . . . . ?
C2 Co2 C6 O6 175.7(61) . . . . ?
C1 Co2 C6 O6 -171.7(66) . . . . ?
Co1 Co2 C6 O6 130.0(66) . . . . ?
Cu1 Co2 C6 O6 173.6(69) . . . . ?
C8 Co2 C7 O7 -36.9(385) . . . . ?
C6 Co2 C7 O7 67.5(385) . . . . ?
C2 Co2 C7 O7 -142.2(384) . . . . ?
C1 Co2 C7 O7 180.0(1000) . . . . ?
Co1 Co2 C7 O7 -150.1(379) . . . . ?
Cu1 Co2 C7 O7 132.3(383) . . . . ?
C6 Co2 C8 O8 -136.3(477) . . . . ?
C7 Co2 C8 O8 -36.7(479) . . . . ?
C2 Co2 C8 O8 62.8(479) . . . . ?
C1 Co2 C8 O8 78.2(479) . . . . ?
Co1 Co2 C8 O8 113.6(478) . . . . ?
Cu1 Co2 C8 O8 159.1(473) . . . . ?
C17 Cu2 C9 C10 171.2(14) . . . . ?
Cu1 Cu2 C9 C10 179.7(19) . . . . ?
Cu3 Cu2 C9 C10 179.0(15) . . . . ?
Co4 Cu2 C9 C10 35.2(15) . . . . ?
Co3 Cu2 C9 C10 -39.6(15) . . . . ?
C17 Cu2 C9 Cu1 -8.5(16) . . . . ?
Cu1 Cu2 C9 Cu1 0.000(2) . . . . ?
Cu3 Cu2 C9 Cu1 -0.7(5) . . . . ?
Co4 Cu2 C9 Cu1 -144.5(6) . . . . ?
Co3 Cu2 C9 Cu1 140.7(5) . . . . ?
C17 Cu2 C9 Co3 -149.2(13) . . . . ?
Cu1 Cu2 C9 Co3 -140.7(5) . . . . ?
Cu3 Cu2 C9 Co3 -141.5(2) . . . . ?
Co4 Cu2 C9 Co3 74.8(4) . . . . ?
Co3 Cu2 C9 Co3 0.000(1) . . . . ?
C17 Cu2 C9 Co4 136.0(13) . . . . ?
Cu1 Cu2 C9 Co4 144.5(6) . . . . ?
Cu3 Cu2 C9 Co4 143.8(2) . . . . ?
Co4 Cu2 C9 Co4 0.000(2) . . . . ?
Co3 Cu2 C9 Co4 -74.8(4) . . . . ?
C1 Cu1 C9 C10 171.3(15) . . . . ?
Cu2 Cu1 C9 C10 -179.7(21) . . . . ?
Cu3 Cu1 C9 C10 -178.9(18) . . . . ?
Co2 Cu1 C9 C10 -35.4(23) . . . . ?
Co1 Cu1 C9 C10 63.7(20) . . . . ?
C1 Cu1 C9 Cu2 -9.1(16) . . . . ?
Cu2 Cu1 C9 Cu2 0.000(2) . . . . ?
Cu3 Cu1 C9 Cu2 0.7(5) . . . . ?
Co2 Cu1 C9 Cu2 144.2(4) . . . . ?
Co1 Cu1 C9 Cu2 -116.6(4) . . . . ?
C1 Cu1 C9 Co3 54.5(20) . . . . ?
Cu2 Cu1 C9 Co3 63.5(8) . . . . ?
Cu3 Cu1 C9 Co3 64.3(10) . . . . ?
Co2 Cu1 C9 Co3 -152.2(5) . . . . ?
Co1 Cu1 C9 Co3 -53.1(11) . . . . ?
C1 Cu1 C9 Co4 -69.7(18) . . . . ?
Cu2 Cu1 C9 Co4 -60.6(8) . . . . ?
Cu3 Cu1 C9 Co4 -59.9(9) . . . . ?
Co2 Cu1 C9 Co4 83.6(11) . . . . ?
Co1 Cu1 C9 Co4 -177.3(5) . . . . ?
Cu2 C9 C10 Co4 -38.4(15) . . . . ?
Cu1 C9 C10 Co4 141.1(17) . . . . ?
Co3 C9 C10 Co4 -81.1(4) . . . . ?
Co4 C9 C10 Co4 0.000(3) . . . . ?
Cu2 C9 C10 Co3 42.7(15) . . . . ?
Cu1 C9 C10 Co3 -137.7(17) . . . . ?
Co3 C9 C10 Co3 0.000(2) . . . . ?
Co4 C9 C10 Co3 81.1(4) . . . . ?
C9 C10 Co3 C11 -47.3(14) . . . . ?
Co4 C10 Co3 C11 32.5(11) . . . . ?
C9 C10 Co3 C12 81.8(10) . . . . ?
Co4 C10 Co3 C12 161.6(5) . . . . ?
C9 C10 Co3 C13 -176.6(9) . . . . ?
Co4 C10 Co3 C13 -96.9(6) . . . . ?
C9 C10 Co3 C9 0.000(4) . . . . ?
Co4 C10 Co3 C9 79.8(9) . . . . ?
C9 C10 Co3 Co4 -79.8(9) . . . . ?
Co4 C10 Co3 Co4 0.0 . . . . ?
C9 C10 Co3 Cu2 -20.3(8) . . . . ?
Co4 C10 Co3 Cu2 59.4(3) . . . . ?
C10 C9 Co3 C11 152.7(10) . . . . ?
Cu2 C9 Co3 C11 0.5(7) . . . . ?
Cu1 C9 Co3 C11 -63.0(11) . . . . ?
Co4 C9 Co3 C11 82.5(6) . . . . ?
C10 C9 Co3 C12 -105.8(10) . . . . ?
Cu2 C9 Co3 C12 102.0(6) . . . . ?
Cu1 C9 Co3 C12 38.5(11) . . . . ?
Co4 C9 Co3 C12 -176.0(5) . . . . ?
C10 C9 Co3 C13 4.6(13) . . . . ?
Cu2 C9 Co3 C13 -147.6(7) . . . . ?
Cu1 C9 Co3 C13 148.9(9) . . . . ?
Co4 C9 Co3 C13 -65.6(9) . . . . ?
C10 C9 Co3 C10 0.000(4) . . . . ?
Cu2 C9 Co3 C10 -152.2(11) . . . . ?
Cu1 C9 Co3 C10 144.3(15) . . . . ?
Co4 C9 Co3 C10 -70.2(9) . . . . ?
C10 C9 Co3 Co4 70.2(9) . . . . ?
Cu2 C9 Co3 Co4 -82.0(4) . . . . ?
Cu1 C9 Co3 Co4 -145.5(11) . . . . ?
Co4 C9 Co3 Co4 0.0 . . . . ?
C10 C9 Co3 Cu2 152.2(11) . . . . ?
Cu2 C9 Co3 Cu2 0.000(1) . . . . ?
Cu1 C9 Co3 Cu2 -63.5(8) . . . . ?
Co4 C9 Co3 Cu2 82.0(4) . . . . ?
C9 Cu2 Co3 C11 -179.5(6) . . . . ?
C17 Cu2 Co3 C11 -16.2(7) . . . . ?
Cu1 Cu2 Co3 C11 -150.2(5) . . . . ?
Cu3 Cu2 Co3 C11 -105.4(5) . . . . ?
Co4 Cu2 Co3 C11 115.0(5) . . . . ?
C9 Cu2 Co3 C12 -87.5(6) . . . . ?
C17 Cu2 Co3 C12 75.8(7) . . . . ?
Cu1 Cu2 Co3 C12 -58.2(5) . . . . ?
Cu3 Cu2 Co3 C12 -13.5(5) . . . . ?
Co4 Cu2 Co3 C12 -153.0(5) . . . . ?
C9 Cu2 Co3 C13 104.8(13) . . . . ?
C17 Cu2 Co3 C13 -91.8(13) . . . . ?
Cu1 Cu2 Co3 C13 134.1(12) . . . . ?
Cu3 Cu2 Co3 C13 178.9(12) . . . . ?
Co4 Cu2 Co3 C13 39.3(12) . . . . ?
C9 Cu2 Co3 C10 16.3(6) . . . . ?
C17 Cu2 Co3 C10 179.7(6) . . . . ?
Cu1 Cu2 Co3 C10 45.7(4) . . . . ?
Cu3 Cu2 Co3 C10 90.4(4) . . . . ?
Co4 Cu2 Co3 C10 -49.1(4) . . . . ?
C9 Cu2 Co3 C9 0.000(2) . . . . ?
C17 Cu2 Co3 C9 163.4(7) . . . . ?
Cu1 Cu2 Co3 C9 29.3(4) . . . . ?
Cu3 Cu2 Co3 C9 74.1(5) . . . . ?
Co4 Cu2 Co3 C9 -65.5(4) . . . . ?
C9 Cu2 Co3 Co4 65.5(4) . . . . ?
C17 Cu2 Co3 Co4 -131.2(5) . . . . ?
Cu1 Cu2 Co3 Co4 94.80(8) . . . . ?
Cu3 Cu2 Co3 Co4 139.55(14) . . . . ?
Co4 Cu2 Co3 Co4 0.0 . . . . ?
C9 C10 Co4 C16 174.3(9) . . . . ?
Co3 C10 Co4 C16 96.4(6) . . . . ?
C9 C10 Co4 C14 43.0(16) . . . . ?
Co3 C10 Co4 C14 -34.9(14) . . . . ?
C9 C10 Co4 C15 -81.7(9) . . . . ?
Co3 C10 Co4 C15 -159.6(6) . . . . ?
C9 C10 Co4 C9 0.000(4) . . . . ?
Co3 C10 Co4 C9 -77.9(8) . . . . ?
C9 C10 Co4 Co3 77.9(8) . . . . ?
Co3 C10 Co4 Co3 0.0 . . . . ?
C9 C10 Co4 Cu2 18.6(7) . . . . ?
Co3 C10 Co4 Cu2 -59.3(3) . . . . ?
C10 C9 Co4 C16 -8.0(12) . . . . ?
Cu2 C9 Co4 C16 146.7(7) . . . . ?
Cu1 C9 Co4 C16 -152.6(9) . . . . ?
Co3 C9 Co4 C16 64.3(8) . . . . ?
C10 C9 Co4 C14 -155.3(10) . . . . ?
Cu2 C9 Co4 C14 -0.6(8) . . . . ?
Cu1 C9 Co4 C14 60.1(11) . . . . ?
Co3 C9 Co4 C14 -83.0(7) . . . . ?
C10 C9 Co4 C15 104.2(10) . . . . ?
Cu2 C9 Co4 C15 -101.1(7) . . . . ?
Cu1 C9 Co4 C15 -40.4(11) . . . . ?
Co3 C9 Co4 C15 176.6(7) . . . . ?
C10 C9 Co4 C10 0.000(5) . . . . ?
Cu2 C9 Co4 C10 154.7(10) . . . . ?
Cu1 C9 Co4 C10 -144.6(14) . . . . ?
Co3 C9 Co4 C10 72.3(9) . . . . ?
C10 C9 Co4 Co3 -72.3(9) . . . . ?
Cu2 C9 Co4 Co3 82.3(3) . . . . ?
Cu1 C9 Co4 Co3 143.1(11) . . . . ?
Co3 C9 Co4 Co3 0.0 . . . . ?
C10 C9 Co4 Cu2 -154.7(10) . . . . ?
Cu2 C9 Co4 Cu2 0.000(2) . . . . ?
Cu1 C9 Co4 Cu2 60.7(8) . . . . ?
Co3 C9 Co4 Cu2 -82.3(3) . . . . ?
C11 Co3 Co4 C16 104.6(7) . . . . ?
C12 Co3 Co4 C16 -131.9(11) . . . . ?
C13 Co3 Co4 C16 -1.7(7) . . . . ?
C10 Co3 Co4 C16 -93.2(7) . . . . ?
C9 Co3 Co4 C16 -140.1(7) . . . . ?
Cu2 Co3 Co4 C16 163.4(5) . . . . ?
C11 Co3 Co4 C14 -1.0(7) . . . . ?
C12 Co3 Co4 C14 122.5(11) . . . . ?
C13 Co3 Co4 C14 -107.3(7) . . . . ?
C10 Co3 Co4 C14 161.2(7) . . . . ?
C9 Co3 Co4 C14 114.3(7) . . . . ?
Cu2 Co3 Co4 C14 57.8(5) . . . . ?
C11 Co3 Co4 C15 -121.8(12) . . . . ?
C12 Co3 Co4 C15 1.7(15) . . . . ?
C13 Co3 Co4 C15 131.9(12) . . . . ?
C10 Co3 Co4 C15 40.4(12) . . . . ?
C9 Co3 Co4 C15 -6.5(12) . . . . ?
Cu2 Co3 Co4 C15 -63.0(11) . . . . ?
C11 Co3 Co4 C10 -162.2(6) . . . . ?
C12 Co3 Co4 C10 -38.7(11) . . . . ?
C13 Co3 Co4 C10 91.5(7) . . . . ?
C10 Co3 Co4 C10 0.000(1) . . . . ?
C9 Co3 Co4 C10 -46.9(6) . . . . ?
Cu2 Co3 Co4 C10 -103.4(5) . . . . ?
C11 Co3 Co4 C9 -115.3(6) . . . . ?
C12 Co3 Co4 C9 8.2(10) . . . . ?
C13 Co3 Co4 C9 138.3(7) . . . . ?
C10 Co3 Co4 C9 46.9(6) . . . . ?
C9 Co3 Co4 C9 0.0 . . . . ?
Cu2 Co3 Co4 C9 -56.5(4) . . . . ?
C11 Co3 Co4 Cu2 -58.8(4) . . . . ?
C12 Co3 Co4 Cu2 64.7(9) . . . . ?
C13 Co3 Co4 Cu2 -165.1(5) . . . . ?
C10 Co3 Co4 Cu2 103.4(5) . . . . ?
C9 Co3 Co4 Cu2 56.5(4) . . . . ?
Cu2 Co3 Co4 Cu2 0.0 . . . . ?
C9 Cu2 Co4 C16 -108.9(15) . . . . ?
C17 Cu2 Co4 C16 92.2(15) . . . . ?
Cu1 Cu2 Co4 C16 -135.7(14) . . . . ?
Cu3 Cu2 Co4 C16 178.8(14) . . . . ?
Co3 Cu2 Co4 C16 -43.8(14) . . . . ?
C9 Cu2 Co4 C14 179.4(8) . . . . ?
C17 Cu2 Co4 C14 20.4(8) . . . . ?
Cu1 Cu2 Co4 C14 152.6(6) . . . . ?
Cu3 Cu2 Co4 C14 107.1(6) . . . . ?
Co3 Cu2 Co4 C14 -115.6(6) . . . . ?
C9 Cu2 Co4 C15 86.4(8) . . . . ?
C17 Cu2 Co4 C15 -72.6(8) . . . . ?
Cu1 Cu2 Co4 C15 59.6(6) . . . . ?
Cu3 Cu2 Co4 C15 14.1(6) . . . . ?
Co3 Cu2 Co4 C15 151.4(6) . . . . ?
C9 Cu2 Co4 C10 -15.0(7) . . . . ?
C17 Cu2 Co4 C10 -173.9(7) . . . . ?
Cu1 Cu2 Co4 C10 -41.8(4) . . . . ?
Cu3 Cu2 Co4 C10 -87.3(5) . . . . ?
Co3 Cu2 Co4 C10 50.1(4) . . . . ?
C9 Cu2 Co4 C9 0.000(3) . . . . ?
C17 Cu2 Co4 C9 -159.0(7) . . . . ?
Cu1 Cu2 Co4 C9 -26.8(5) . . . . ?
Cu3 Cu2 Co4 C9 -72.3(5) . . . . ?
Co3 Cu2 Co4 C9 65.0(5) . . . . ?
C9 Cu2 Co4 Co3 -65.0(5) . . . . ?
C17 Cu2 Co4 Co3 136.0(5) . . . . ?
Cu1 Cu2 Co4 Co3 -91.83(8) . . . . ?
Cu3 Cu2 Co4 Co3 -137.4(2) . . . . ?
Co3 Cu2 Co4 Co3 0.0 . . . . ?
C12 Co3 C11 O11 99.3(162) . . . . ?
C13 Co3 C11 O11 -1.8(163) . . . . ?
C10 Co3 C11 O11 -129.6(159) . . . . ?
C9 Co3 C11 O11 -158.7(161) . . . . ?
Co4 Co3 C11 O11 -104.9(162) . . . . ?
Cu2 Co3 C11 O11 -158.3(164) . . . . ?
C11 Co3 C12 O12 -90.6(517) . . . . ?
C13 Co3 C12 O12 15.0(518) . . . . ?
C10 Co3 C12 O12 115.5(516) . . . . ?
C9 Co3 C12 O12 152.0(516) . . . . ?
Co4 Co3 C12 O12 145.3(511) . . . . ?
Cu2 Co3 C12 O12 -160.1(516) . . . . ?
C11 Co3 C13 O13 -70.0(839) . . . . ?
C12 Co3 C13 O13 -169.5(837) . . . . ?
C10 Co3 C13 O13 83.4(838) . . . . ?
C9 Co3 C13 O13 80.6(839) . . . . ?
Co4 Co3 C13 O13 32.6(839) . . . . ?
Cu2 Co3 C13 O13 -1.6(848) . . . . ?
C16 Co4 C14 O14 -1.2(97) . . . . ?
C15 Co4 C14 O14 -104.8(96) . . . . ?
C10 Co4 C14 O14 129.2(91) . . . . ?
C9 Co4 C14 O14 156.0(94) . . . . ?
Co3 Co4 C14 O14 102.3(95) . . . . ?
Cu2 Co4 C14 O14 155.5(97) . . . . ?
C16 Co4 C15 O15 80.6(1000) . . . . ?
C14 Co4 C15 O15 -174.2(1000) . . . . ?
C10 Co4 C15 O15 -21.6(1000) . . . . ?
C9 Co4 C15 O15 -58.0(1000) . . . . ?
Co3 Co4 C15 O15 -52.8(1000) . . . . ?
Cu2 Co4 C15 O15 -105.6(1000) . . . . ?
C14 Co4 C16 O16 129.1(199) . . . . ?
C15 Co4 C16 O16 -130.7(199) . . . . ?
C10 Co4 C16 O16 -25.6(200) . . . . ?
C9 Co4 C16 O16 -20.8(203) . . . . ?
Co3 Co4 C16 O16 26.5(200) . . . . ?
Cu2 Co4 C16 O16 64.5(206) . . . . ?
C9 Cu2 C17 C18 -168.5(15) . . . . ?
Cu1 Cu2 C17 C18 -175.5(15) . . . . ?
Cu3 Cu2 C17 C18 -178.0(18) . . . . ?
Co4 Cu2 C17 C18 -47.1(18) . . . . ?
Co3 Cu2 C17 C18 54.2(18) . . . . ?
C9 Cu2 C17 Cu3 9.5(16) . . . . ?
Cu1 Cu2 C17 Cu3 2.5(4) . . . . ?
Cu3 Cu2 C17 Cu3 0.000(2) . . . . ?
Co4 Cu2 C17 Cu3 130.9(3) . . . . ?
Co3 Cu2 C17 Cu3 -127.8(3) . . . . ?
C9 Cu2 C17 Co5 -54.6(18) . . . . ?
Cu1 Cu2 C17 Co5 -61.6(8) . . . . ?
Cu3 Cu2 C17 Co5 -64.1(6) . . . . ?
Co4 Cu2 C17 Co5 66.8(9) . . . . ?
Co3 Cu2 C17 Co5 168.1(3) . . . . ?
C9 Cu2 C17 Co6 70.3(18) . . . . ?
Cu1 Cu2 C17 Co6 63.3(9) . . . . ?
Cu3 Cu2 C17 Co6 60.8(7) . . . . ?
Co4 Cu2 C17 Co6 -168.3(5) . . . . ?
Co3 Cu2 C17 Co6 -67.0(10) . . . . ?
C1 Cu3 C17 C18 -177.7(13) . . . . ?
Cu1 Cu3 C17 C18 175.8(12) . . . . ?
Cu2 Cu3 C17 C18 178.3(15) . . . . ?
Co5 Cu3 C17 C18 37.9(12) . . . . ?
Co6 Cu3 C17 C18 -37.1(12) . . . . ?
C1 Cu3 C17 Cu2 4.0(14) . . . . ?
Cu1 Cu3 C17 Cu2 -2.5(4) . . . . ?
Cu2 Cu3 C17 Cu2 0.000(2) . . . . ?
Co5 Cu3 C17 Cu2 -140.4(5) . . . . ?
Co6 Cu3 C17 Cu2 144.6(5) . . . . ?
C1 Cu3 C17 Co5 144.4(12) . . . . ?
Cu1 Cu3 C17 Co5 137.9(2) . . . . ?
Cu2 Cu3 C17 Co5 140.4(5) . . . . ?
Co5 Cu3 C17 Co5 0.0 . . . . ?
Co6 Cu3 C17 Co5 -75.0(3) . . . . ?
C1 Cu3 C17 Co6 -140.6(12) . . . . ?
Cu1 Cu3 C17 Co6 -147.1(2) . . . . ?
Cu2 Cu3 C17 Co6 -144.6(5) . . . . ?
Co5 Cu3 C17 Co6 75.0(3) . . . . ?
Co6 Cu3 C17 Co6 0.000(1) . . . . ?
Cu2 C17 C18 Co5 135.6(14) . . . . ?
Cu3 C17 C18 Co5 -41.5(12) . . . . ?
Co5 C17 C18 Co5 0.000(1) . . . . ?
Co6 C17 C18 Co5 -82.1(4) . . . . ?
Cu2 C17 C18 Co6 -142.3(14) . . . . ?
Cu3 C17 C18 Co6 40.6(12) . . . . ?
Co5 C17 C18 Co6 82.1(4) . . . . ?
Co6 C17 C18 Co6 0.000(2) . . . . ?
C17 C18 Co5 C20 -82.4(8) . . . . ?
Co6 C18 Co5 C20 -161.4(6) . . . . ?
C17 C18 Co5 C19 44.8(14) . . . . ?
Co6 C18 Co5 C19 -34.1(12) . . . . ?
C17 C18 Co5 C21 176.6(8) . . . . ?
Co6 C18 Co5 C21 97.6(6) . . . . ?
C17 C18 Co5 C17 0.000(2) . . . . ?
Co6 C18 Co5 C17 -78.9(7) . . . . ?
C17 C18 Co5 Co6 78.9(7) . . . . ?
Co6 C18 Co5 Co6 0.0 . . . . ?
C17 C18 Co5 Cu3 20.4(6) . . . . ?
Co6 C18 Co5 Cu3 -58.5(3) . . . . ?
C18 C17 Co5 C20 103.3(8) . . . . ?
Cu2 C17 Co5 C20 -40.3(9) . . . . ?
Cu3 C17 Co5 C20 -104.5(5) . . . . ?
Co6 C17 Co5 C20 173.6(5) . . . . ?
C18 C17 Co5 C19 -154.4(8) . . . . ?
Cu2 C17 Co5 C19 62.0(9) . . . . ?
Cu3 C17 Co5 C19 -2.2(7) . . . . ?
Co6 C17 Co5 C19 -84.1(6) . . . . ?
C18 C17 Co5 C21 -4.9(11) . . . . ?
Cu2 C17 Co5 C21 -148.5(8) . . . . ?
Cu3 C17 Co5 C21 147.3(7) . . . . ?
Co6 C17 Co5 C21 65.4(8) . . . . ?
C18 C17 Co5 C18 0.000(1) . . . . ?
Cu2 C17 Co5 C18 -143.6(12) . . . . ?
Cu3 C17 Co5 C18 152.2(8) . . . . ?
Co6 C17 Co5 C18 70.3(7) . . . . ?
C18 C17 Co5 Co6 -70.3(7) . . . . ?
Cu2 C17 Co5 Co6 146.1(9) . . . . ?
Cu3 C17 Co5 Co6 81.9(3) . . . . ?
Co6 C17 Co5 Co6 0.0 . . . . ?
C18 C17 Co5 Cu3 -152.2(8) . . . . ?
Cu2 C17 Co5 Cu3 64.2(7) . . . . ?
Cu3 C17 Co5 Cu3 0.000(1) . . . . ?
Co6 C17 Co5 Cu3 -81.9(3) . . . . ?
C1 Cu3 Co5 C20 -76.7(7) . . . . ?
C17 Cu3 Co5 C20 83.9(6) . . . . ?
Cu1 Cu3 Co5 C20 8.6(5) . . . . ?
Cu2 Cu3 Co5 C20 54.7(5) . . . . ?
Co6 Cu3 Co5 C20 149.3(5) . . . . ?
C1 Cu3 Co5 C19 17.2(7) . . . . ?
C17 Cu3 Co5 C19 177.8(7) . . . . ?
Cu1 Cu3 Co5 C19 102.6(5) . . . . ?
Cu2 Cu3 Co5 C19 148.7(5) . . . . ?
Co6 Cu3 Co5 C19 -116.7(5) . . . . ?
C1 Cu3 Co5 C21 88.7(13) . . . . ?
C17 Cu3 Co5 C21 -110.7(12) . . . . ?
Cu1 Cu3 Co5 C21 174.1(11) . . . . ?
Cu2 Cu3 Co5 C21 -139.8(11) . . . . ?
Co6 Cu3 Co5 C21 -45.2(11) . . . . ?
C1 Cu3 Co5 C18 -177.3(6) . . . . ?
C17 Cu3 Co5 C18 -16.7(5) . . . . ?
Cu1 Cu3 Co5 C18 -92.0(4) . . . . ?
Cu2 Cu3 Co5 C18 -45.9(4) . . . . ?
Co6 Cu3 Co5 C18 48.7(4) . . . . ?
C1 Cu3 Co5 C17 -160.6(7) . . . . ?
C17 Cu3 Co5 C17 0.0 . . . . ?
Cu1 Cu3 Co5 C17 -75.3(4) . . . . ?
Cu2 Cu3 Co5 C17 -29.2(4) . . . . ?
Co6 Cu3 Co5 C17 65.4(4) . . . . ?
C1 Cu3 Co5 Co6 133.9(5) . . . . ?
C17 Cu3 Co5 Co6 -65.4(4) . . . . ?
Cu1 Cu3 Co5 Co6 -140.70(13) . . . . ?
Cu2 Cu3 Co5 Co6 -94.60(8) . . . . ?
Co6 Cu3 Co5 Co6 0.0 . . . . ?
C17 C18 Co6 C22 -44.3(15) . . . . ?
Co5 C18 Co6 C22 34.1(13) . . . . ?
C17 C18 Co6 C23 84.2(9) . . . . ?
Co5 C18 Co6 C23 162.7(6) . . . . ?
C17 C18 Co6 C24 -172.4(8) . . . . ?
Co5 C18 Co6 C24 -94.0(6) . . . . ?
C17 C18 Co6 C17 0.000(3) . . . . ?
Co5 C18 Co6 C17 78.5(7) . . . . ?
C17 C18 Co6 Co5 -78.5(7) . . . . ?
Co5 C18 Co6 Co5 0.0 . . . . ?
C17 C18 Co6 Cu3 -20.0(7) . . . . ?
Co5 C18 Co6 Cu3 58.4(3) . . . . ?
C18 C17 Co6 C22 154.7(9) . . . . ?
Cu2 C17 Co6 C22 -59.0(11) . . . . ?
Cu3 C17 Co6 C22 1.9(7) . . . . ?
Co5 C17 Co6 C22 84.4(7) . . . . ?
C18 C17 Co6 C23 -102.1(10) . . . . ?
Cu2 C17 Co6 C23 44.2(11) . . . . ?
Cu3 C17 Co6 C23 105.2(7) . . . . ?
Co5 C17 Co6 C23 -172.4(7) . . . . ?
C18 C17 Co6 C24 10.3(11) . . . . ?
Cu2 C17 Co6 C24 156.6(9) . . . . ?
Cu3 C17 Co6 C24 -142.4(7) . . . . ?
Co5 C17 Co6 C24 -60.0(8) . . . . ?
C18 C17 Co6 C18 0.000(3) . . . . ?
Cu2 C17 Co6 C18 146.3(13) . . . . ?
Cu3 C17 Co6 C18 -152.7(9) . . . . ?
Co5 C17 Co6 C18 -70.3(7) . . . . ?
C18 C17 Co6 Co5 70.3(7) . . . . ?
Cu2 C17 Co6 Co5 -143.4(10) . . . . ?
Cu3 C17 Co6 Co5 -82.4(3) . . . . ?
Co5 C17 Co6 Co5 0.0 . . . . ?
C18 C17 Co6 Cu3 152.7(9) . . . . ?
Cu2 C17 Co6 Cu3 -61.0(7) . . . . ?
Cu3 C17 Co6 Cu3 0.000(2) . . . . ?
Co5 C17 Co6 Cu3 82.4(3) . . . . ?
C20 Co5 Co6 C22 -125.4(11) . . . . ?
C19 Co5 Co6 C22 -0.1(7) . . . . ?
C21 Co5 Co6 C22 106.8(7) . . . . ?
C18 Co5 Co6 C22 -161.5(7) . . . . ?
C17 Co5 Co6 C22 -113.3(6) . . . . ?
Cu3 Co5 Co6 C22 -56.3(5) . . . . ?
C20 Co5 Co6 C23 2.4(15) . . . . ?
C19 Co5 Co6 C23 127.7(13) . . . . ?
C21 Co5 Co6 C23 -125.4(13) . . . . ?
C18 Co5 Co6 C23 -33.7(13) . . . . ?
C17 Co5 Co6 C23 14.5(12) . . . . ?
Cu3 Co5 Co6 C23 71.5(12) . . . . ?
C20 Co5 Co6 C24 128.4(10) . . . . ?
C19 Co5 Co6 C24 -106.3(7) . . . . ?
C21 Co5 Co6 C24 0.6(6) . . . . ?
C18 Co5 Co6 C24 92.3(6) . . . . ?
C17 Co5 Co6 C24 140.5(6) . . . . ?
Cu3 Co5 Co6 C24 -162.5(4) . . . . ?
C20 Co5 Co6 C18 36.1(10) . . . . ?
C19 Co5 Co6 C18 161.5(7) . . . . ?
C21 Co5 Co6 C18 -91.6(7) . . . . ?
C18 Co5 Co6 C18 0.0 . . . . ?
C17 Co5 Co6 C18 48.2(6) . . . . ?
Cu3 Co5 Co6 C18 105.2(5) . . . . ?
C20 Co5 Co6 C17 -12.1(10) . . . . ?
C19 Co5 Co6 C17 113.2(6) . . . . ?
C21 Co5 Co6 C17 -139.9(6) . . . . ?
C18 Co5 Co6 C17 -48.2(6) . . . . ?
C17 Co5 Co6 C17 0.0 . . . . ?
Cu3 Co5 Co6 C17 57.0(4) . . . . ?
C20 Co5 Co6 Cu3 -69.1(9) . . . . ?
C19 Co5 Co6 Cu3 56.2(5) . . . . ?
C21 Co5 Co6 Cu3 163.1(5) . . . . ?
C18 Co5 Co6 Cu3 -105.2(5) . . . . ?
C17 Co5 Co6 Cu3 -57.0(4) . . . . ?
Cu3 Co5 Co6 Cu3 0.0 . . . . ?
C1 Cu3 Co6 C22 -18.6(8) . . . . ?
C17 Cu3 Co6 C22 -178.1(7) . . . . ?
Cu1 Cu3 Co6 C22 -110.8(6) . . . . ?
Cu2 Cu3 Co6 C22 -151.7(6) . . . . ?
Co5 Cu3 Co6 C22 117.4(6) . . . . ?
C1 Cu3 Co6 C23 75.0(8) . . . . ?
C17 Cu3 Co6 C23 -84.5(7) . . . . ?
Cu1 Cu3 Co6 C23 -17.2(7) . . . . ?
Cu2 Cu3 Co6 C23 -58.2(6) . . . . ?
Co5 Cu3 Co6 C23 -149.0(6) . . . . ?
C1 Cu3 Co6 C24 -95.5(11) . . . . ?
C17 Cu3 Co6 C24 104.9(10) . . . . ?
Cu1 Cu3 Co6 C24 172.2(9) . . . . ?
Cu2 Cu3 Co6 C24 131.3(9) . . . . ?
Co5 Cu3 Co6 C24 40.5(9) . . . . ?
C1 Cu3 Co6 C18 175.8(7) . . . . ?
C17 Cu3 Co6 C18 16.3(6) . . . . ?
Cu1 Cu3 Co6 C18 83.6(4) . . . . ?
Cu2 Cu3 Co6 C18 42.7(4) . . . . ?
Co5 Cu3 Co6 C18 -48.2(4) . . . . ?
C1 Cu3 Co6 C17 159.5(7) . . . . ?
C17 Cu3 Co6 C17 0.000(2) . . . . ?
Cu1 Cu3 Co6 C17 67.3(4) . . . . ?
Cu2 Cu3 Co6 C17 26.4(4) . . . . ?
Co5 Cu3 Co6 C17 -64.5(4) . . . . ?
C1 Cu3 Co6 Co5 -136.0(5) . . . . ?
C17 Cu3 Co6 Co5 64.5(4) . . . . ?
Cu1 Cu3 Co6 Co5 131.76(15) . . . . ?
Cu2 Cu3 Co6 Co5 90.84(8) . . . . ?
Co5 Cu3 Co6 Co5 0.0 . . . . ?
C20 Co5 C19 O19 -66.2(100) . . . . ?
C21 Co5 C19 O19 35.5(100) . . . . ?
C18 Co5 C19 O19 165.9(93) . . . . ?
C17 Co5 C19 O19 -165.8(97) . . . . ?
Co6 Co5 C19 O19 139.8(99) . . . . ?
Cu3 Co5 C19 O19 -167.6(101) . . . . ?
C19 Co5 C20 O20 -118.5(176) . . . . ?
C21 Co5 C20 O20 135.3(176) . . . . ?
C18 Co5 C20 O20 34.8(177) . . . . ?
C17 Co5 C20 O20 -2.7(177) . . . . ?
Co6 Co5 C20 O20 7.0(183) . . . . ?
Cu3 Co5 C20 O20 -50.5(177) . . . . ?
C20 Co5 C21 O21 -82.1(276) . . . . ?
C19 Co5 C21 O21 176.1(275) . . . . ?
C18 Co5 C21 O21 21.5(277) . . . . ?
C17 Co5 C21 O21 24.6(280) . . . . ?
Co6 Co5 C21 O21 72.8(277) . . . . ?
Cu3 Co5 C21 O21 112.2(273) . . . . ?
C23 Co6 C22 O22 77.5(117) . . . . ?
C24 Co6 C22 O22 -27.1(118) . . . . ?
C18 Co6 C22 O22 -153.2(110) . . . . ?
C17 Co6 C22 O22 179.0(114) . . . . ?
Co5 Co6 C22 O22 -127.3(116) . . . . ?
Cu3 Co6 C22 O22 -179.5(1000) . . . . ?
C22 Co6 C23 O23 81.1(733) . . . . ?
C24 Co6 C23 O23 -171.9(732) . . . . ?
C18 Co6 C23 O23 -72.7(734) . . . . ?
C17 Co6 C23 O23 -35.4(734) . . . . ?
Co5 Co6 C23 O23 -46.9(741) . . . . ?
Cu3 Co6 C23 O23 12.5(735) . . . . ?
C22 Co6 C24 O24 -96.1(653) . . . . ?
C23 Co6 C24 O24 161.2(653) . . . . ?
C18 Co6 C24 O24 57.1(654) . . . . ?
C17 Co6 C24 O24 50.8(656) . . . . ?
Co5 Co6 C24 O24 6.8(654) . . . . ?
Cu3 Co6 C24 O24 -28.2(660) . . . . ?
